data_7061471
loop_
_publ_author_name
'Lin, Pei-Chi'
'Lin, Yu-Ting'
'Liu, Kuan-Ting'
'Chen, Meng-Sin'
'Zhang, Yong-Yun'
'Li, Jie-Cheng'
'Leung, Man-kit'

_publ_section_title
;
 Differential detection of strong acids in weak acids: a combination of a
 benzimidazole-carbazole backbone with AIE luminophores as highly
 sensitive and selective turn-on fluorescent probes
;
_journal_issue 21
_journal_name_full 'New Journal of Chemistry'
_journal_page_first 10317
_journal_page_last 10327
_journal_paper_doi 10.1039/D2NJ01226J
_journal_volume 46
_journal_year 2022
_chemical_formula_sum 'C45 H31 N3'
_chemical_formula_weight 613.73
_space_group_crystal_system triclinic
_space_group_IT_number 2
_space_group_name_Hall '-P 1'
_space_group_name_H-M_alt 'P -1'
_atom_sites_solution_hydrogens geom
_audit_creation_method SHELXL-2018/3
_audit_update_record
;
2022-02-22 deposited with the CCDC.	2022-04-26 downloaded from the CCDC.
;
_cell_angle_alpha 82.180(12)
_cell_angle_beta 81.467(12)
_cell_angle_gamma 63.224(14)
_cell_formula_units_Z 2
_cell_length_a 8.9933(13)
_cell_length_b 9.9705(15)
_cell_length_c 19.962(3)
_cell_measurement_reflns_used 2837
_cell_measurement_temperature 200(2)
_cell_measurement_theta_max 29.3880
_cell_measurement_theta_min 3.7430
_cell_volume 1575.5(5)
_computing_cell_refinement 'CrysAlisPro 1.171.39.46 (Rigaku OD, 2018)'
_computing_data_collection 'CrysAlisPro 1.171.39.46 (Rigaku OD, 2018)'
_computing_data_reduction 'CrysAlisPro 1.171.39.46 (Rigaku OD, 2018)'
_computing_structure_refinement 'SHELXL-2018/3 (Sheldrick, 2018)'
_diffrn_ambient_temperature 200(2)
_diffrn_detector_area_resol_mean 10.2496
_diffrn_measured_fraction_theta_full 0.998
_diffrn_measured_fraction_theta_max 0.998
_diffrn_measurement_device_type 'Xcalibur, Atlas, Gemini'
_diffrn_measurement_method '\w scans'
_diffrn_radiation_type MoK\a
_diffrn_radiation_wavelength 0.71073
_diffrn_reflns_av_R_equivalents 0.1505
_diffrn_reflns_av_unetI/netI 0.0599
_diffrn_reflns_Laue_measured_fraction_full 0.998
_diffrn_reflns_Laue_measured_fraction_max 0.998
_diffrn_reflns_limit_h_max 11
_diffrn_reflns_limit_h_min -11
_diffrn_reflns_limit_k_max 12
_diffrn_reflns_limit_k_min -12
_diffrn_reflns_limit_l_max 25
_diffrn_reflns_limit_l_min -25
_diffrn_reflns_number 10313
_diffrn_reflns_point_group_measured_fraction_full 0.998
_diffrn_reflns_point_group_measured_fraction_max 0.998
_diffrn_reflns_theta_full 25.242
_diffrn_reflns_theta_max 27.498
_diffrn_reflns_theta_min 2.844
_diffrn_source 'fine-focus sealed X-ray tube'
_exptl_absorpt_coefficient_mu 0.076
_exptl_absorpt_correction_T_max 1.00000
_exptl_absorpt_correction_T_min 0.82855
_exptl_absorpt_correction_type multi-scan
_exptl_absorpt_process_details
; 
CrysAlisPro 1.171.39.46 (Rigaku Oxford Diffraction, 2018) 
Empirical absorption correction using spherical harmonics, 
 implemented in SCALE3 ABSPACK scaling algorithm. 
;
_exptl_crystal_density_diffrn 1.294
_exptl_crystal_description plate
_exptl_crystal_F_000 644
_exptl_crystal_size_max 0.25
_exptl_crystal_size_mid 0.20
_exptl_crystal_size_min 0.15
_refine_diff_density_max 0.304
_refine_diff_density_min -0.352
_refine_diff_density_rms 0.074
_refine_ls_extinction_method none
_refine_ls_goodness_of_fit_ref 1.356
_refine_ls_hydrogen_treatment constr
_refine_ls_matrix_type full
_refine_ls_number_parameters 434
_refine_ls_number_reflns 10313
_refine_ls_number_restraints 0
_refine_ls_restrained_S_all 1.356
_refine_ls_R_factor_all 0.1110
_refine_ls_R_factor_gt 0.0741
_refine_ls_shift/su_max 0.000
_refine_ls_shift/su_mean 0.000
_refine_ls_structure_factor_coef Fsqd
_refine_ls_weighting_details 'w=1/[\s^2^(Fo^2^)+(0.1000P)^2^] where P=(Fo^2^+2Fc^2^)/3'
_refine_ls_weighting_scheme calc
_refine_ls_wR_factor_gt 0.1969
_refine_ls_wR_factor_ref 0.2208
_reflns_Friedel_coverage 0.000
_reflns_number_gt 6857
_reflns_number_total 10313
_reflns_threshold_expression 'I > 2\s(I)'
_cod_data_source_file d2nj01226j4.cif
_cod_data_source_block ic20275-twin
_cod_depositor_comments 'Adding full bibliography for 7061470--7061472.cif.'
_cod_original_cell_volume 1575.5(4)
_cod_database_code 7061471
_shelx_shelxl_version_number 2018/3
_shelx_space_group_comment
; 
The symmetry employed for this shelxl refinement is uniquely defined 
by the following loop, which should always be used as a source of 
symmetry information in preference to the above space-group names. 
They are only intended as comments. 
;

loop_
_space_group_symop_operation_xyz
'x, y, z'
'-x, -y, -z'

loop_
_atom_site_label
_atom_site_type_symbol
_atom_site_fract_x
_atom_site_fract_y
_atom_site_fract_z
_atom_site_U_iso_or_equiv
_atom_site_adp_type
_atom_site_occupancy
_atom_site_site_symmetry_order
_atom_site_calc_flag
_atom_site_refinement_flags_posn
_atom_site_refinement_flags_adp
_atom_site_refinement_flags_occupancy
_atom_site_disorder_assembly
_atom_site_disorder_group
N1 N 0.5788(3) 0.6480(3) 0.04358(15) 0.0290(7) Uani 1 1 d . . . . .
N2 N 0.8236(4) 0.4416(3) 0.05913(16) 0.0319(7) Uani 1 1 d . . . . .
N3 N 0.6209(3) 0.6340(3) 0.58602(16) 0.0338(7) Uani 1 1 d . . . . .
C1 C 0.6404(4) 0.5890(4) -0.01933(18) 0.0284(8) Uani 1 1 d . . . . .
C2 C 0.5792(5) 0.6306(4) -0.08252(19) 0.0317(8) Uani 1 1 d . . . . .
H2A H 0.473874 0.714057 -0.088858 0.038 Uiso 1 1 calc R U . . .
C3 C 0.6765(5) 0.5467(4) -0.13590(19) 0.0344(9) Uani 1 1 d . . . . .
H3A H 0.636751 0.573284 -0.179581 0.041 Uiso 1 1 calc R U . . .
C4 C 0.8303(5) 0.4250(4) -0.1275(2) 0.0387(10) Uani 1 1 d . . . . .
H4A H 0.894537 0.370327 -0.165360 0.046 Uiso 1 1 calc R U . . .
C5 C 0.8917(5) 0.3819(4) -0.0643(2) 0.0374(9) Uani 1 1 d . . . . .
H5A H 0.997805 0.299038 -0.058602 0.045 Uiso 1 1 calc R U . . .
C6 C 0.7938(4) 0.4632(4) -0.00908(19) 0.0301(8) Uani 1 1 d . . . . .
C7 C 0.4586(4) 0.8002(4) 0.05237(17) 0.0280(8) Uani 1 1 d . . . . .
C8 C 0.3024(4) 0.8571(4) 0.0304(2) 0.0378(9) Uani 1 1 d . . . . .
H8A H 0.271265 0.794348 0.009709 0.045 Uiso 1 1 calc R U . . .
C9 C 0.1909(5) 1.0056(4) 0.0384(2) 0.0448(11) Uani 1 1 d . . . . .
H9A H 0.084879 1.045593 0.021238 0.054 Uiso 1 1 calc R U . . .
C10 C 0.2305(5) 1.0970(4) 0.0708(2) 0.0477(11) Uani 1 1 d . . . . .
H10A H 0.151123 1.198029 0.077581 0.057 Uiso 1 1 calc R U . . .
C11 C 0.3859(5) 1.0401(4) 0.0933(2) 0.0419(10) Uani 1 1 d . . . . .
H11A H 0.414757 1.102394 0.115465 0.050 Uiso 1 1 calc R U . . .
C12 C 0.5007(5) 0.8933(4) 0.08389(18) 0.0321(9) Uani 1 1 d . . . . .
H12A H 0.608798 0.855277 0.098927 0.039 Uiso 1 1 calc R U . . .
C13 C 0.6951(4) 0.5524(4) 0.08894(19) 0.0297(8) Uani 1 1 d . . . . .
C14 C 0.6738(4) 0.5662(4) 0.16205(19) 0.0300(8) Uani 1 1 d . . . . .
C15 C 0.8148(4) 0.5006(4) 0.19868(19) 0.0318(9) Uani 1 1 d . . . . .
H15A H 0.922576 0.449678 0.175272 0.038 Uiso 1 1 calc R U . . .
C16 C 0.8003(4) 0.5085(4) 0.26799(19) 0.0311(8) Uani 1 1 d . . . . .
H16A H 0.898707 0.463757 0.290987 0.037 Uiso 1 1 calc R U . . .
C17 C 0.6442(4) 0.5808(4) 0.30558(18) 0.0287(8) Uani 1 1 d . . . . .
C18 C 0.5034(4) 0.6424(4) 0.26869(19) 0.0312(8) Uani 1 1 d . . . . .
H18A H 0.395078 0.689723 0.292249 0.037 Uiso 1 1 calc R U . . .
C19 C 0.5177(5) 0.6361(4) 0.1995(2) 0.0330(9) Uani 1 1 d . . . . .
H19A H 0.419293 0.680298 0.176509 0.040 Uiso 1 1 calc R U . . .
C20 C 0.6037(4) 0.6329(4) 0.51827(19) 0.0314(8) Uani 1 1 d . . . . .
C21 C 0.4769(5) 0.7341(4) 0.4790(2) 0.0399(10) Uani 1 1 d . . . . .
H21A H 0.382430 0.815884 0.498511 0.048 Uiso 1 1 calc R U . . .
C22 C 0.4921(4) 0.7123(4) 0.4113(2) 0.0371(9) Uani 1 1 d . . . . .
H22A H 0.406213 0.780966 0.384259 0.045 Uiso 1 1 calc R U . . .
C23 C 0.6295(4) 0.5927(4) 0.38039(19) 0.0304(8) Uani 1 1 d . . . . .
C24 C 0.7540(4) 0.4923(4) 0.42064(18) 0.0306(8) Uani 1 1 d . . . . .
H24A H 0.847911 0.410240 0.401078 0.037 Uiso 1 1 calc R U . . .
C25 C 0.7417(4) 0.5114(4) 0.48906(18) 0.0301(8) Uani 1 1 d . . . . .
C26 C 0.8476(4) 0.4310(4) 0.54406(18) 0.0295(8) Uani 1 1 d . . . . .
C27 C 0.9975(5) 0.3007(4) 0.5473(2) 0.0403(10) Uani 1 1 d . . . . .
H27A H 1.053630 0.247997 0.508009 0.048 Uiso 1 1 calc R U . . .
C28 C 1.0628(5) 0.2496(4) 0.6097(2) 0.0426(10) Uani 1 1 d . . . . .
H28A H 1.165015 0.160691 0.612828 0.051 Uiso 1 1 calc R U . . .
C29 C 0.9825(5) 0.3254(4) 0.6676(2) 0.0406(10) Uani 1 1 d . . . . .
H29A H 1.029334 0.286548 0.709723 0.049 Uiso 1 1 calc R U . . .
C30 C 0.8351(4) 0.4567(4) 0.66475(19) 0.0337(9) Uani 1 1 d . . . . .
H30A H 0.780817 0.510584 0.703904 0.040 Uiso 1 1 calc R U . . .
C31 C 0.7696(4) 0.5068(4) 0.60238(19) 0.0300(8) Uani 1 1 d . . . . .
C32 C 0.4972(4) 0.7264(4) 0.63432(19) 0.0343(9) Uani 1 1 d . . . . .
H32A H 0.389219 0.729348 0.638195 0.041 Uiso 1 1 calc R U . . .
C33 C 0.5218(4) 0.8094(4) 0.67470(18) 0.0280(8) Uani 1 1 d . . . . .
C34 C 0.6738(4) 0.8380(4) 0.6684(2) 0.0324(9) Uani 1 1 d . . . . .
C35 C 0.7360(5) 0.8827(4) 0.6056(2) 0.0404(10) Uani 1 1 d . . . . .
H35A H 0.689221 0.885661 0.565442 0.048 Uiso 1 1 calc R U . . .
C36 C 0.8675(5) 0.9233(4) 0.6018(3) 0.0521(12) Uani 1 1 d . . . . .
H36A H 0.909452 0.954738 0.559211 0.063 Uiso 1 1 calc R U . . .
C37 C 0.9366(5) 0.9174(5) 0.6609(3) 0.0528(12) Uani 1 1 d . . . . .
H37A H 1.025319 0.945463 0.658525 0.063 Uiso 1 1 calc R U . . .
C38 C 0.8780(5) 0.8721(5) 0.7215(3) 0.0584(13) Uani 1 1 d . . . . .
H38A H 0.926690 0.867088 0.761458 0.070 Uiso 1 1 calc R U . . .
C39 C 0.7472(5) 0.8329(4) 0.7258(2) 0.0395(10) Uani 1 1 d . . . . .
H39A H 0.706828 0.801911 0.768914 0.047 Uiso 1 1 calc R U . . .
C40 C 0.3923(4) 0.8808(4) 0.73138(18) 0.0272(8) Uani 1 1 d . . . . .
C41 C 0.3532(4) 1.0251(4) 0.74759(19) 0.0317(9) Uani 1 1 d . . . . .
H41A H 0.409324 1.079379 0.722006 0.038 Uiso 1 1 calc R U . . .
C42 C 0.2342(4) 1.0904(4) 0.8002(2) 0.0352(9) Uani 1 1 d . . . . .
H42A H 0.207305 1.189757 0.810157 0.042 Uiso 1 1 calc R U . . .
C43 C 0.1536(5) 1.0113(4) 0.8387(2) 0.0374(9) Uani 1 1 d . . . . .
H43A H 0.072280 1.055937 0.875292 0.045 Uiso 1 1 calc R U . . .
C44 C 0.1919(4) 0.8684(4) 0.82380(19) 0.0343(9) Uani 1 1 d . . . . .
H44A H 0.136926 0.813991 0.850176 0.041 Uiso 1 1 calc R U . . .
C45 C 0.3107(4) 0.8026(4) 0.77034(19) 0.0306(8) Uani 1 1 d . . . . .
H45B H 0.336210 0.703596 0.760338 0.037 Uiso 1 1 calc R U . . .

loop_
_atom_site_aniso_label
_atom_site_aniso_U_11
_atom_site_aniso_U_22
_atom_site_aniso_U_33
_atom_site_aniso_U_23
_atom_site_aniso_U_13
_atom_site_aniso_U_12
N1 0.0385(16) 0.0280(15) 0.0218(17) -0.0037(13) -0.0053(14) -0.0146(13)
N2 0.0410(18) 0.0303(15) 0.0225(18) -0.0025(14) -0.0040(14) -0.0135(14)
N3 0.0341(17) 0.0389(16) 0.0250(18) -0.0057(15) -0.0035(14) -0.0121(14)
C1 0.041(2) 0.0302(17) 0.022(2) -0.0043(16) 0.0005(16) -0.0231(16)
C2 0.044(2) 0.0341(18) 0.025(2) -0.0012(17) -0.0048(17) -0.0238(17)
C3 0.049(2) 0.042(2) 0.020(2) -0.0050(17) -0.0013(18) -0.0264(19)
C4 0.053(2) 0.036(2) 0.028(2) -0.0040(18) 0.0027(19) -0.0215(19)
C5 0.041(2) 0.0342(19) 0.033(2) -0.0032(18) 0.0010(18) -0.0141(17)
C6 0.041(2) 0.0300(18) 0.023(2) -0.0030(16) -0.0015(17) -0.0189(16)
C7 0.038(2) 0.0285(18) 0.0176(19) -0.0068(15) 0.0032(16) -0.0156(16)
C8 0.039(2) 0.045(2) 0.035(2) 0.0001(19) -0.0050(18) -0.0233(19)
C9 0.035(2) 0.046(2) 0.044(3) 0.006(2) -0.0003(19) -0.0136(19)
C10 0.048(3) 0.032(2) 0.046(3) -0.004(2) 0.010(2) -0.0068(19)
C11 0.062(3) 0.034(2) 0.031(2) -0.0086(18) 0.002(2) -0.022(2)
C12 0.042(2) 0.0310(18) 0.024(2) 0.0012(17) -0.0056(17) -0.0176(17)
C13 0.041(2) 0.0292(18) 0.024(2) -0.0033(16) -0.0062(17) -0.0190(17)
C14 0.044(2) 0.0261(17) 0.025(2) -0.0013(16) -0.0071(17) -0.0186(16)
C15 0.038(2) 0.0300(18) 0.028(2) -0.0013(16) -0.0031(17) -0.0161(16)
C16 0.038(2) 0.0304(18) 0.024(2) -0.0015(16) -0.0070(17) -0.0130(17)
C17 0.039(2) 0.0275(17) 0.025(2) 0.0015(16) -0.0068(17) -0.0188(16)
C18 0.034(2) 0.0322(18) 0.024(2) -0.0007(17) -0.0040(17) -0.0125(16)
C19 0.039(2) 0.0345(19) 0.029(2) -0.0004(17) -0.0052(17) -0.0186(17)
C20 0.040(2) 0.0321(19) 0.024(2) -0.0057(17) -0.0046(17) -0.0167(17)
C21 0.043(2) 0.037(2) 0.035(3) -0.0049(19) -0.0075(19) -0.0115(18)
C22 0.039(2) 0.0335(19) 0.031(2) -0.0029(18) -0.0096(18) -0.0076(17)
C23 0.037(2) 0.0296(18) 0.027(2) -0.0020(16) -0.0075(16) -0.0154(16)
C24 0.037(2) 0.0297(18) 0.024(2) -0.0082(16) -0.0024(17) -0.0120(16)
C25 0.037(2) 0.0304(18) 0.026(2) -0.0028(16) -0.0035(17) -0.0166(16)
C26 0.039(2) 0.0327(18) 0.019(2) -0.0025(16) -0.0025(16) -0.0170(16)
C27 0.042(2) 0.040(2) 0.032(2) -0.0071(19) -0.0038(19) -0.0103(18)
C28 0.039(2) 0.043(2) 0.037(3) -0.004(2) -0.011(2) -0.0082(18)
C29 0.046(2) 0.048(2) 0.027(2) 0.0026(19) -0.0133(19) -0.019(2)
C30 0.040(2) 0.041(2) 0.018(2) -0.0036(17) -0.0062(17) -0.0148(18)
C31 0.0317(19) 0.0336(18) 0.026(2) -0.0020(16) -0.0019(16) -0.0157(16)
C32 0.0305(19) 0.036(2) 0.031(2) -0.0089(18) 0.0015(17) -0.0101(16)
C33 0.0323(19) 0.0279(17) 0.021(2) 0.0017(16) -0.0067(15) -0.0106(15)
C34 0.0306(19) 0.0291(18) 0.033(2) -0.0056(17) -0.0047(17) -0.0077(15)
C35 0.046(2) 0.037(2) 0.032(2) -0.0037(19) 0.0000(19) -0.0147(18)
C36 0.046(3) 0.045(2) 0.063(3) -0.010(2) 0.014(2) -0.023(2)
C37 0.038(2) 0.044(2) 0.078(4) -0.012(3) 0.001(3) -0.0192(19)
C38 0.046(3) 0.061(3) 0.077(4) -0.011(3) -0.018(3) -0.027(2)
C39 0.044(2) 0.045(2) 0.029(2) -0.0028(19) -0.0052(19) -0.0189(19)
C40 0.0303(18) 0.0282(17) 0.021(2) -0.0012(15) -0.0082(16) -0.0100(15)
C41 0.038(2) 0.0328(19) 0.026(2) 0.0010(17) -0.0033(17) -0.0173(17)
C42 0.036(2) 0.0298(18) 0.036(2) -0.0123(18) -0.0092(18) -0.0061(16)
C43 0.034(2) 0.040(2) 0.030(2) -0.0074(18) -0.0004(17) -0.0084(17)
C44 0.034(2) 0.041(2) 0.025(2) -0.0021(18) 0.0002(17) -0.0148(17)
C45 0.0339(19) 0.0307(18) 0.031(2) -0.0056(17) -0.0059(17) -0.0155(16)

loop_
_atom_type_symbol
_atom_type_description
_atom_type_scat_dispersion_real
_atom_type_scat_dispersion_imag
_atom_type_scat_source
C C 0.0033 0.0016 'International Tables Vol C Tables 4.2.6.8 and 6.1.1.4'
H H 0.0000 0.0000 'International Tables Vol C Tables 4.2.6.8 and 6.1.1.4'
N N 0.0061 0.0033 'International Tables Vol C Tables 4.2.6.8 and 6.1.1.4'

loop_
_geom_angle_atom_site_label_1
_geom_angle_atom_site_label_2
_geom_angle_atom_site_label_3
_geom_angle
_geom_angle_site_symmetry_1
_geom_angle_site_symmetry_3
_geom_angle_publ_flag
C1 N1 C13 106.1(3) . . ?
C1 N1 C7 123.8(3) . . ?
C13 N1 C7 126.5(3) . . ?
C13 N2 C6 105.3(3) . . ?
C20 N3 C31 107.7(3) . . ?
C20 N3 C32 126.5(3) . . ?
C31 N3 C32 124.6(3) . . ?
C2 C1 N1 133.0(3) . . ?
C2 C1 C6 121.5(3) . . ?
N1 C1 C6 105.6(3) . . ?
C3 C2 C1 117.8(3) . . ?
C2 C3 C4 121.8(4) . . ?
C3 C4 C5 120.8(4) . . ?
C4 C5 C6 118.5(3) . . ?
N2 C6 C5 130.0(3) . . ?
N2 C6 C1 110.4(3) . . ?
C5 C6 C1 119.6(3) . . ?
C8 C7 C12 119.2(3) . . ?
C8 C7 N1 121.4(3) . . ?
C12 C7 N1 119.3(3) . . ?
C7 C8 C9 119.8(4) . . ?
C10 C9 C8 121.2(4) . . ?
C11 C10 C9 119.1(4) . . ?
C10 C11 C12 120.5(4) . . ?
C11 C12 C7 120.2(3) . . ?
N2 C13 N1 112.6(3) . . ?
N2 C13 C14 122.7(3) . . ?
N1 C13 C14 124.6(3) . . ?
C19 C14 C15 116.8(3) . . ?
C19 C14 C13 123.7(3) . . ?
C15 C14 C13 119.4(3) . . ?
C16 C15 C14 121.4(3) . . ?
C15 C16 C17 122.0(3) . . ?
C16 C17 C18 116.2(3) . . ?
C16 C17 C23 121.8(3) . . ?
C18 C17 C23 122.1(3) . . ?
C19 C18 C17 121.9(3) . . ?
C18 C19 C14 121.7(3) . . ?
N3 C20 C21 129.3(3) . . ?
N3 C20 C25 110.3(3) . . ?
C21 C20 C25 120.4(3) . . ?
C22 C21 C20 118.3(3) . . ?
C21 C22 C23 122.7(3) . . ?
C24 C23 C22 118.1(3) . . ?
C24 C23 C17 121.7(3) . . ?
C22 C23 C17 120.1(3) . . ?
C25 C24 C23 120.5(3) . . ?
C24 C25 C20 120.1(3) . . ?
C24 C25 C26 134.4(3) . . ?
C20 C25 C26 105.5(3) . . ?
C27 C26 C31 119.5(3) . . ?
C27 C26 C25 132.7(3) . . ?
C31 C26 C25 107.7(3) . . ?
C28 C27 C26 118.1(4) . . ?
C29 C28 C27 121.7(4) . . ?
C30 C29 C28 120.7(4) . . ?
C29 C30 C31 117.4(4) . . ?
C30 C31 C26 122.5(3) . . ?
C30 C31 N3 128.8(3) . . ?
C26 C31 N3 108.7(3) . . ?
C33 C32 N3 124.7(3) . . ?
C32 C33 C40 119.6(3) . . ?
C32 C33 C34 125.0(3) . . ?
C40 C33 C34 115.4(3) . . ?
C39 C34 C35 118.3(3) . . ?
C39 C34 C33 120.6(4) . . ?
C35 C34 C33 120.9(3) . . ?
C34 C35 C36 119.9(4) . . ?
C37 C36 C35 119.7(4) . . ?
C38 C37 C36 120.3(4) . . ?
C37 C38 C39 120.4(5) . . ?
C38 C39 C34 121.3(4) . . ?
C45 C40 C41 118.5(3) . . ?
C45 C40 C33 120.5(3) . . ?
C41 C40 C33 121.0(3) . . ?
C42 C41 C40 120.9(3) . . ?
C41 C42 C43 120.1(3) . . ?
C44 C43 C42 119.7(3) . . ?
C43 C44 C45 120.4(4) . . ?
C44 C45 C40 120.4(3) . . ?

loop_
_geom_bond_atom_site_label_1
_geom_bond_atom_site_label_2
_geom_bond_distance
_geom_bond_site_symmetry_2
_geom_bond_publ_flag
N1 C1 1.390(4) . ?
N1 C13 1.404(4) . ?
N1 C7 1.429(4) . ?
N2 C13 1.317(4) . ?
N2 C6 1.396(5) . ?
N3 C20 1.386(5) . ?
N3 C31 1.412(4) . ?
N3 C32 1.420(4) . ?
C1 C2 1.387(5) . ?
C1 C6 1.404(5) . ?
C2 C3 1.381(5) . ?
C3 C4 1.384(5) . ?
C4 C5 1.388(5) . ?
C5 C6 1.400(5) . ?
C7 C8 1.372(5) . ?
C7 C12 1.395(5) . ?
C8 C9 1.380(5) . ?
C9 C10 1.378(6) . ?
C10 C11 1.371(6) . ?
C11 C12 1.379(5) . ?
C13 C14 1.461(5) . ?
C14 C19 1.402(5) . ?
C14 C15 1.403(5) . ?
C15 C16 1.380(5) . ?
C16 C17 1.406(5) . ?
C17 C18 1.406(5) . ?
C17 C23 1.496(5) . ?
C18 C19 1.375(5) . ?
C20 C21 1.395(5) . ?
C20 C25 1.404(5) . ?
C21 C22 1.375(5) . ?
C22 C23 1.406(5) . ?
C23 C24 1.392(5) . ?
C24 C25 1.386(5) . ?
C25 C26 1.462(5) . ?
C26 C27 1.391(5) . ?
C26 C31 1.392(5) . ?
C27 C28 1.390(5) . ?
C28 C29 1.388(6) . ?
C29 C30 1.383(5) . ?
C30 C31 1.389(5) . ?
C32 C33 1.335(5) . ?
C33 C40 1.491(5) . ?
C33 C34 1.502(5) . ?
C34 C39 1.390(5) . ?
C34 C35 1.396(5) . ?
C35 C36 1.402(5) . ?
C36 C37 1.396(6) . ?
C37 C38 1.350(6) . ?
C38 C39 1.386(5) . ?
C40 C45 1.390(5) . ?
C40 C41 1.392(5) . ?
C41 C42 1.378(5) . ?
C42 C43 1.386(5) . ?
C43 C44 1.372(5) . ?
C44 C45 1.389(5) . ?
